data_2206085
loop_
_publ_author_name
'Zhao, Li-Fang'

_publ_section_title
;
 2-(Cyclopropyliminomethyl)-4-nitrophenol
;
_journal_issue 6
_journal_name_full 'Acta Crystallographica Section E'
_journal_page_first o1670
_journal_page_last o1671
_journal_paper_doi 10.1107/S1600536805014145
_journal_volume 61
_journal_year 2005
_chemical_formula_iupac 'C10 H10 N2 O3'
_chemical_formula_moiety 'C10 H10 N2 O3'
_chemical_formula_sum 'C10 H10 N2 O3'
_chemical_formula_weight 206.20
_chemical_name_systematic
;
2-(Cyclopropyliminomethyl)-4-nitrophenol
;
_space_group_IT_number 14
_symmetry_cell_setting monoclinic
_symmetry_space_group_name_Hall '-P 2ybc'
_symmetry_space_group_name_H-M 'P 1 21/c 1'
_atom_sites_solution_hydrogens geom
_atom_sites_solution_primary direct
_atom_sites_solution_secondary difmap
_audit_creation_method SHELXL-97
_cell_angle_alpha 90.00
_cell_angle_beta 97.599(2)
_cell_angle_gamma 90.00
_cell_formula_units_Z 4
_cell_length_a 7.800(2)
_cell_length_b 5.845(2)
_cell_length_c 21.610(3)
_cell_measurement_reflns_used 2043
_cell_measurement_temperature 298(2)
_cell_measurement_theta_max 26.54
_cell_measurement_theta_min 2.63
_cell_volume 976.6(4)
_computing_cell_refinement 'SAINT (Bruker, 1998)'
_computing_data_collection 'SMART (Bruker, 1998)'
_computing_data_reduction SAINT
_computing_molecular_graphics 'SHELXTL (Sheldrick, 1997)'
_computing_publication_material SHELXTL
_computing_structure_refinement 'SHELXL97 (Sheldrick, 1997)'
_computing_structure_solution 'SHELXS97 (Sheldrick, 1997)'
_diffrn_ambient_temperature 298(2)
_diffrn_measured_fraction_theta_full 0.998
_diffrn_measured_fraction_theta_max 0.998
_diffrn_measurement_device_type 'Bruker SMART CCD area-detector'
_diffrn_measurement_method \w
_diffrn_radiation_monochromator graphite
_diffrn_radiation_source 'fine-focus sealed tube'
_diffrn_radiation_type MoK\a
_diffrn_radiation_wavelength 0.71073
_diffrn_reflns_av_R_equivalents 0.0276
_diffrn_reflns_av_sigmaI/netI 0.0255
_diffrn_reflns_limit_h_max 9
_diffrn_reflns_limit_h_min -9
_diffrn_reflns_limit_k_max 7
_diffrn_reflns_limit_k_min -7
_diffrn_reflns_limit_l_max 27
_diffrn_reflns_limit_l_min -27
_diffrn_reflns_number 7544
_diffrn_reflns_theta_full 26.50
_diffrn_reflns_theta_max 26.50
_diffrn_reflns_theta_min 1.90
_diffrn_standards_decay_% 0
_diffrn_standards_number 0
_exptl_absorpt_coefficient_mu 0.106
_exptl_absorpt_correction_T_max 0.9854
_exptl_absorpt_correction_T_min 0.9741
_exptl_absorpt_correction_type multi-scan
_exptl_absorpt_process_details '(SADABS; Sheldrick, 1996)'
_exptl_crystal_colour yellow
_exptl_crystal_density_diffrn 1.402
_exptl_crystal_density_method 'not measured'
_exptl_crystal_description block
_exptl_crystal_F_000 432
_exptl_crystal_size_max 0.25
_exptl_crystal_size_mid 0.20
_exptl_crystal_size_min 0.14
_refine_diff_density_max 0.177
_refine_diff_density_min -0.317
_refine_ls_extinction_method none
_refine_ls_goodness_of_fit_ref 1.125
_refine_ls_hydrogen_treatment mixed
_refine_ls_matrix_type full
_refine_ls_number_parameters 139
_refine_ls_number_reflns 2022
_refine_ls_number_restraints 1
_refine_ls_restrained_S_all 1.124
_refine_ls_R_factor_all 0.0662
_refine_ls_R_factor_gt 0.0549
_refine_ls_shift/su_max 0.000
_refine_ls_shift/su_mean 0.000
_refine_ls_structure_factor_coef Fsqd
_refine_ls_weighting_details 'calc w = 1/[\s^2^(Fo^2^)+(0.0587P)^2^+0.2047P] where P = (Fo^2^+2Fc^2^)/3'
_refine_ls_weighting_scheme calc
_refine_ls_wR_factor_gt 0.1293
_refine_ls_wR_factor_ref 0.1361
_reflns_number_gt 1694
_reflns_number_total 2022
_reflns_threshold_expression I>2\s(I)
_cod_data_source_file su6201.cif
_cod_data_source_block I
_cod_depositor_comments
;
The following automatic conversions were performed:
'_symmetry_cell_setting' value 'Monoclinic' changed to 'monoclinic'
according to '/home/saulius/struct/CIF-dictionaries/cif_core.dic'
dictionary named 'cif_core.dic' version 2.4.1 from 2010-06-29.

Automatic conversion script
Id: cif_fix_enum 1527 2010-12-29 10:47:43Z saulius 

The following automatic conversions were performed:

'_symmetry_cell_setting' value 'Monoclinic' changed to 'monoclinic'
according to /home/saulius/struct/CIF-dictionaries/cif_core.dic
dictionary named 'cif_core.dic' version 2.4.1 from 2010-06-29.

Automatic conversion script
Id: cif_fix_values 1715 2011-07-08 13:25:40Z adriana 
;
_cod_original_cell_volume 976.6(2)
_cod_original_sg_symbol_H-M 'P 21/c'
_cod_database_code 2206085

loop_
_symmetry_equiv_pos_as_xyz
'x, y, z'
'-x, y+1/2, -z+1/2'
'-x, -y, -z'
'x, -y-1/2, z-1/2'

loop_
_atom_site_label
_atom_site_fract_x
_atom_site_fract_y
_atom_site_fract_z
_atom_site_U_iso_or_equiv
_atom_site_adp_type
_atom_site_calc_flag
_atom_site_refinement_flags
_atom_site_occupancy
_atom_site_type_symbol
O1 0.4591(2) 1.4388(3) 0.58930(7) 0.0670(5) Uani d . 1 O
O2 0.3451(2) 1.2372(3) 0.65605(7) 0.0771(5) Uani d . 1 O
O3 0.10989(19) 0.6631(2) 0.41891(6) 0.0547(4) Uani d D 1 O
N1 0.3727(2) 1.2762(3) 0.60290(7) 0.0494(4) Uani d . 1 N
N2 0.2233(2) 0.9255(3) 0.33760(7) 0.0442(4) Uani d . 1 N
C1 0.3014(2) 1.1201(3) 0.55368(8) 0.0393(4) Uani d . 1 C
C2 0.2180(2) 0.9241(3) 0.56979(8) 0.0449(5) Uani d . 1 C
H2 0.2052 0.8958 0.6113 0.054 Uiso calc R 1 H
C3 0.1548(2) 0.7727(3) 0.52426(9) 0.0464(5) Uani d . 1 C
H3A 0.0994 0.6402 0.5349 0.056 Uiso calc R 1 H
C4 0.1726(2) 0.8151(3) 0.46216(8) 0.0404(4) Uani d . 1 C
C5 0.2557(2) 1.0179(3) 0.44587(8) 0.0371(4) Uani d . 1 C
C6 0.3199(2) 1.1688(3) 0.49263(8) 0.0384(4) Uani d . 1 C
H6 0.3752 1.3024 0.4828 0.046 Uiso calc R 1 H
C7 0.2760(2) 1.0653(3) 0.38106(8) 0.0416(4) Uani d . 1 C
H7 0.3287 1.2009 0.3713 0.050 Uiso calc R 1 H
C8 0.2521(3) 0.9740(4) 0.27513(8) 0.0478(5) Uani d . 1 C
H8 0.3049 1.1220 0.2677 0.057 Uiso calc R 1 H
C9 0.2977(3) 0.7776(4) 0.23666(10) 0.0689(7) Uani d . 1 C
H9A 0.3783 0.8053 0.2070 0.083 Uiso calc R 1 H
H9B 0.3067 0.6276 0.2560 0.083 Uiso calc R 1 H
C10 0.1243(3) 0.8811(4) 0.22371(9) 0.0606(6) Uani d . 1 C
H10A 0.0271 0.7947 0.2352 0.073 Uiso calc R 1 H
H10B 0.0988 0.9723 0.1861 0.073 Uiso calc R 1 H
H3 0.134(3) 0.721(4) 0.3822(7) 0.080 Uiso d D 1 H

loop_
_atom_site_aniso_label
_atom_site_aniso_U_11
_atom_site_aniso_U_22
_atom_site_aniso_U_33
_atom_site_aniso_U_12
_atom_site_aniso_U_13
_atom_site_aniso_U_23
O1 0.0845(12) 0.0542(9) 0.0588(10) -0.0142(8) -0.0032(8) -0.0081(7)
O2 0.1040(13) 0.0919(13) 0.0355(8) -0.0088(10) 0.0093(8) -0.0114(8)
O3 0.0682(9) 0.0483(8) 0.0465(8) -0.0178(7) 0.0038(7) -0.0028(6)
N1 0.0543(10) 0.0525(10) 0.0397(9) 0.0091(8) 0.0004(7) -0.0050(7)
N2 0.0501(9) 0.0481(9) 0.0342(8) 0.0009(7) 0.0051(7) 0.0004(7)
C1 0.0375(9) 0.0441(10) 0.0357(9) 0.0074(8) 0.0018(7) -0.0023(8)
C2 0.0445(10) 0.0553(11) 0.0350(9) 0.0071(8) 0.0062(8) 0.0075(8)
C3 0.0477(11) 0.0462(11) 0.0449(10) -0.0042(8) 0.0055(8) 0.0098(8)
C4 0.0389(9) 0.0401(10) 0.0413(10) 0.0000(7) 0.0022(7) 0.0011(8)
C5 0.0348(9) 0.0398(9) 0.0366(9) 0.0040(7) 0.0045(7) 0.0022(7)
C6 0.0376(9) 0.0374(9) 0.0402(9) 0.0014(7) 0.0046(7) 0.0011(7)
C7 0.0434(10) 0.0421(10) 0.0392(10) -0.0017(8) 0.0059(8) 0.0035(8)
C8 0.0525(11) 0.0557(12) 0.0352(9) -0.0030(9) 0.0058(8) 0.0018(8)
C9 0.0855(17) 0.0758(16) 0.0449(12) 0.0199(13) 0.0066(11) -0.0092(11)
C10 0.0643(13) 0.0737(15) 0.0413(11) -0.0065(11) -0.0019(10) -0.0009(10)

loop_
_atom_type_symbol
_atom_type_description
_atom_type_scat_dispersion_real
_atom_type_scat_dispersion_imag
_atom_type_scat_source
C C 0.0033 0.0016 'International Tables Vol C Tables 4.2.6.8 and 6.1.1.4'
H H 0.0000 0.0000 'International Tables Vol C Tables 4.2.6.8 and 6.1.1.4'
N N 0.0061 0.0033 'International Tables Vol C Tables 4.2.6.8 and 6.1.1.4'
O O 0.0106 0.0060 'International Tables Vol C Tables 4.2.6.8 and 6.1.1.4'

loop_
_geom_angle_atom_site_label_1
_geom_angle_atom_site_label_2
_geom_angle_atom_site_label_3
_geom_angle
C4 O3 H3 105.4(17)
O2 N1 O1 122.96(18)
O2 N1 C1 118.28(18)
O1 N1 C1 118.75(16)
C7 N2 C8 119.70(17)
C6 C1 C2 121.64(17)
C6 C1 N1 119.56(17)
C2 C1 N1 118.80(16)
C3 C2 C1 119.47(16)
C3 C2 H2 120.3
C1 C2 H2 120.3
C2 C3 C4 120.47(17)
C2 C3 H3A 119.8
C4 C3 H3A 119.8
O3 C4 C3 118.90(17)
O3 C4 C5 121.32(16)
C3 C4 C5 119.78(17)
C6 C5 C4 118.97(16)
C6 C5 C7 120.40(16)
C4 C5 C7 120.63(16)
C1 C6 C5 119.67(17)
C1 C6 H6 120.2
C5 C6 H6 120.2
N2 C7 C5 121.48(17)
N2 C7 H7 119.3
C5 C7 H7 119.3
N2 C8 C9 117.04(18)
N2 C8 C10 117.32(17)
C9 C8 C10 59.27(15)
N2 C8 H8 116.9
C9 C8 H8 116.9
C10 C8 H8 116.9
C10 C9 C8 60.57(14)
C10 C9 H9A 117.7
C8 C9 H9A 117.7
C10 C9 H9B 117.7
C8 C9 H9B 117.7
H9A C9 H9B 114.8
C9 C10 C8 60.17(14)
C9 C10 H10A 117.8
C8 C10 H10A 117.8
C9 C10 H10B 117.8
C8 C10 H10B 117.8
H10A C10 H10B 114.9

loop_
_geom_bond_atom_site_label_1
_geom_bond_atom_site_label_2
_geom_bond_distance
O1 N1 1.223(2)
O2 N1 1.218(2)
O3 C4 1.335(2)
O3 H3 0.904(10)
N1 C1 1.455(2)
N2 C7 1.272(2)
N2 C8 1.426(2)
C1 C6 1.375(2)
C1 C2 1.384(3)
C2 C3 1.366(3)
C2 H2 0.9300
C3 C4 1.390(2)
C3 H3A 0.9300
C4 C5 1.418(3)
C5 C6 1.384(2)
C5 C7 1.457(2)
C6 H6 0.9300
C7 H7 0.9300
C8 C9 1.488(3)
C8 C10 1.494(3)
C8 H8 0.9800
C9 C10 1.474(3)
C9 H9A 0.9700
C9 H9B 0.9700
C10 H10A 0.9700
C10 H10B 0.9700

loop_
_geom_hbond_atom_site_label_D
_geom_hbond_atom_site_label_H
_geom_hbond_atom_site_label_A
_geom_hbond_distance_DH
_geom_hbond_distance_HA
_geom_hbond_distance_DA
_geom_hbond_angle_DHA
O3 H3 N2 0.900(10) 1.739(15) 2.576(2) 153(2)

loop_
_geom_torsion_atom_site_label_1
_geom_torsion_atom_site_label_2
_geom_torsion_atom_site_label_3
_geom_torsion_atom_site_label_4
_geom_torsion
O2 N1 C1 C6 175.36(17)
O1 N1 C1 C6 -5.5(3)
O2 N1 C1 C2 -5.4(3)
O1 N1 C1 C2 173.78(17)
C6 C1 C2 C3 1.1(3)
N1 C1 C2 C3 -178.12(16)
C1 C2 C3 C4 -0.5(3)
C2 C3 C4 O3 179.74(17)
C2 C3 C4 C5 -0.5(3)
O3 C4 C5 C6 -179.38(16)
C3 C4 C5 C6 0.9(3)
O3 C4 C5 C7 -0.4(3)
C3 C4 C5 C7 179.87(16)
C2 C1 C6 C5 -0.7(3)
N1 C1 C6 C5 178.49(15)
C4 C5 C6 C1 -0.3(2)
C7 C5 C6 C1 -179.25(16)
C8 N2 C7 C5 -177.43(16)
C6 C5 C7 N2 177.58(17)
C4 C5 C7 N2 -1.4(3)
C7 N2 C8 C9 141.5(2)
C7 N2 C8 C10 -150.94(19)
N2 C8 C9 C10 107.2(2)
N2 C8 C10 C9 -106.7(2)
